data_6000141
loop_
_publ_author_name
'Ivashkevich, L. S.'
'Lyakhov, A. S.'
'Shulga, N. V.'
'Trifonov, V. A.'

_publ_section_title
;
 The crystal structure of CuNH4PO4.H2O from X-ray powder diffraction data
;
_journal_coden_ASTM ZEKRDZ
_journal_issue 4
_journal_name_full 'Zeitschrift f\"ur Kristallographie'
_journal_page_first 231
_journal_page_last 234
_journal_paper_doi 10.1524/zkri.2000.215.4.231
_journal_volume 215
_journal_year 2000
_chemical_formula_sum 'Cu H6 N O5 P'
_space_group_name_H-M_alt 'P 1 21/c 1'
_cell_angle_alpha 90.000
_cell_angle_beta 94.508
_cell_angle_gamma 90.000
_cell_length_a 8.6676
_cell_length_b 7.5312
_cell_length_c 7.4054
_cell_volume 481.91
_cod_database_code 6000141

loop_
_atom_site_label
_atom_site_fract_x
_atom_site_fract_y
_atom_site_fract_z
? ? ? ?
